data_4310505
loop_
_publ_author_name
'Yan-Dan Chen'
'Yong-Hai Qin'
'Li-Yi Zhang'
'Lin-Xi Shi'
'Zhong-Ning Chen'

_publ_contact_author
;
Zhong-Ning Chen
Fujian Institute of Research on the Structure of Matter, 
Chinese Academy of Sciences, Fuzhou, Fujian 350002, China.
;
_publ_contact_author_email '  czn@ms.fjirsm.ac.cn '
_publ_section_title
;
 Luminescent Heterotrinuclear Complexes with Pt(diimine)(dithiolate) and
 Metal Diphosphine as Components
;
_journal_name_full 'Inorganic Chemistry'
_journal_page_first 1197
_journal_page_last 1205
_journal_paper_doi 10.1021/ic034848a
_journal_volume 43
_journal_year 2004
_chemical_formula_sum 'C87.5 H86 Ag2 Cl3 F6 O P6 Pt S3 Sb'
_chemical_formula_weight 2188.49
_chemical_name_systematic
;
 ?
;
_space_group_IT_number 14
_symmetry_cell_setting monoclinic
_symmetry_space_group_name_Hall '-P 2yn'
_symmetry_space_group_name_H-M 'P 1 21/n 1'
_atom_sites_solution_hydrogens geom
_atom_sites_solution_primary direct
_atom_sites_solution_secondary difmap
_audit_creation_method SHELXL-97
_cell_angle_alpha 90.00
_cell_angle_beta 116.6850(10)
_cell_angle_gamma 90.00
_cell_formula_units_Z 4
_cell_length_a 16.4509(7)
_cell_length_b 36.7809(13)
_cell_length_c 17.3230(8)
_cell_measurement_reflns_used 5542
_cell_measurement_temperature 293(2)
_cell_measurement_theta_max 25.00
_cell_measurement_theta_min 1.11
_cell_volume 9365.4(7)
_computing_cell_refinement 'Siemens SMART & SAINT'
_computing_data_collection 'Siemens SMART'
_computing_data_reduction 'Siemens XPREP'
_computing_molecular_graphics 'Bruker SHELXTL'
_computing_publication_material 'Bruker SHELXTL'
_computing_structure_refinement 'Siemens SHELXTL'
_computing_structure_solution 'Siemens SHELXTL'
_diffrn_ambient_temperature 293(2)
_diffrn_measured_fraction_theta_full 0.990
_diffrn_measured_fraction_theta_max 0.990
_diffrn_measurement_device_type 'Siemens SMART CCD'
_diffrn_measurement_method 'phi and omega scans'
_diffrn_radiation_monochromator graphite
_diffrn_radiation_source 'fine-focus sealed tube'
_diffrn_radiation_type MoK\a
_diffrn_radiation_wavelength 0.71073
_diffrn_reflns_av_R_equivalents 0.0499
_diffrn_reflns_av_sigmaI/netI 0.0694
_diffrn_reflns_limit_h_max 19
_diffrn_reflns_limit_h_min -15
_diffrn_reflns_limit_k_max 43
_diffrn_reflns_limit_k_min -21
_diffrn_reflns_limit_l_max 16
_diffrn_reflns_limit_l_min -20
_diffrn_reflns_number 28116
_diffrn_reflns_theta_full 25.00
_diffrn_reflns_theta_max 25.00
_diffrn_reflns_theta_min 1.11
_diffrn_standards_decay_% 0
_diffrn_standards_interval_count 0
_diffrn_standards_interval_time .
_diffrn_standards_number 0
_exptl_absorpt_coefficient_mu 2.496
_exptl_absorpt_correction_T_max 1.0000
_exptl_absorpt_correction_T_min .6429
_exptl_absorpt_correction_type empirical
_exptl_absorpt_process_details 'SADABS (Sheldrick, 1996)'
_exptl_crystal_colour 'pale yellow'
_exptl_crystal_density_diffrn 1.552
_exptl_crystal_density_method 'not measured'
_exptl_crystal_description cuboid
_exptl_crystal_F_000 4340
_exptl_crystal_size_max .76
_exptl_crystal_size_mid .42
_exptl_crystal_size_min .40
_refine_diff_density_max 1.311
_refine_diff_density_min -1.486
_refine_diff_density_rms 0.183
_refine_ls_extinction_method none
_refine_ls_goodness_of_fit_ref 1.248
_refine_ls_hydrogen_treatment mixed
_refine_ls_matrix_type full
_refine_ls_number_parameters 967
_refine_ls_number_reflns 16325
_refine_ls_number_restraints 15
_refine_ls_restrained_S_all 1.248
_refine_ls_R_factor_all 0.1241
_refine_ls_R_factor_gt 0.0836
_refine_ls_shift/su_max 0.001
_refine_ls_shift/su_mean 0.000
_refine_ls_structure_factor_coef Fsqd
_refine_ls_weighting_details 'calc w=1/[\s^2^(Fo^2^)+(0.0523P)^2^+101.6786P] where P=(Fo^2^+2Fc^2^)/3'
_refine_ls_weighting_scheme calc
_refine_ls_wR_factor_gt 0.1774
_refine_ls_wR_factor_ref 0.2086
_reflns_number_gt 11817
_reflns_number_total 16325
_reflns_threshold_expression >2sigma(I)
_cod_data_source_file ic034848asi20031125_072525_4.cif
_cod_data_source_block 4_(Compound6)
_cod_depositor_comments
;
The following automatic conversions were performed:
'_symmetry_cell_setting' value 'Monoclinic' changed to 'monoclinic'
according to '/home/saulius/struct/CIF-dictionaries/cif_core.dic'
dictionary named 'cif_core.dic' version 2.4.1 from 2010-06-29.

Automatic conversion script
Id: cif_fix_enum 1527 2010-12-29 10:47:43Z saulius 
;
_cod_original_formula_sum 'C87.50 H86 Ag2 Cl3 F6 O P6 Pt S3 Sb'
_cod_database_code 4310505

loop_
_symmetry_equiv_pos_as_xyz
'x, y, z'
'-x+1/2, y+1/2, -z+1/2'
'-x, -y, -z'
'x-1/2, -y-1/2, z-1/2'

loop_
_atom_site_label
_atom_site_type_symbol
_atom_site_fract_x
_atom_site_fract_y
_atom_site_fract_z
_atom_site_U_iso_or_equiv
_atom_site_adp_type
_atom_site_occupancy
_atom_site_symmetry_multiplicity
_atom_site_calc_flag
_atom_site_refinement_flags
_atom_site_disorder_assembly
_atom_site_disorder_group
Pt Pt 2.10947(3) 0.418996(13) 0.69518(3) 0.03988(14) Uani 1 1 d . . .
Ag1 Ag 2.13563(7) 0.38218(3) 0.89386(7) 0.0546(3) Uani 1 1 d . . .
Ag2 Ag 2.02194(7) 0.34052(3) 0.70992(7) 0.0519(3) Uani 1 1 d . . .
Sb Sb 1.14999(8) 0.13900(4) 0.41627(8) 0.0797(4) Uani 1 1 d . . .
Cl1 Cl 1.3826(14) 0.6093(6) 0.7286(13) 0.375(10) Uiso 1 1 d D . .
Cl2 Cl 1.2314(10) 0.5755(4) 0.6013(7) 0.271(7) Uani 1 1 d D . .
Cl3 Cl 1.560(4) 0.5606(18) 0.590(3) 0.31(3) Uiso 0.25 1 d PD A 1
Cl4 Cl 1.713(5) 0.600(2) 0.728(4) 0.39(4) Uiso 0.25 1 d PD A 1
Cl3' Cl 1.534(5) 0.592(2) 0.648(5) 0.42(5) Uiso 0.25 1 d PD A 2
Cl4' Cl 1.681(4) 0.5510(17) 0.635(4) 0.30(3) Uiso 0.25 1 d PD A 2
S1 S 2.0737(2) 0.44205(10) 0.8007(2) 0.0498(8) Uani 1 1 d . . .
S2 S 1.9561(2) 0.40724(9) 0.6147(2) 0.0510(8) Uani 1 1 d . . .
S3 S 2.1840(2) 0.32555(10) 0.8311(2) 0.0544(9) Uani 1 1 d . . .
H3A H 2.2458 0.3046 0.8485 0.065 Uiso 1 1 calc R . .
P1 P 2.0244(2) 0.36262(9) 0.9404(2) 0.0451(8) Uani 1 1 d . . .
P2 P 1.9055(2) 0.32925(10) 0.7611(2) 0.0457(8) Uani 1 1 d . . .
P3 P 2.0286(2) 0.32067(9) 0.5751(2) 0.0467(8) Uani 1 1 d . . .
P4 P 2.1282(2) 0.39501(9) 0.5813(2) 0.0410(7) Uani 1 1 d . . .
P5 P 2.2583(2) 0.43864(9) 0.7767(2) 0.0427(7) Uani 1 1 d . . .
P6 P 2.2940(2) 0.40430(10) 0.9577(2) 0.0466(8) Uani 1 1 d . . .
F1 F 1.0862(11) 0.1405(6) 0.2983(9) 0.197(9) Uani 1 1 d . . .
F2 F 1.2354(8) 0.1711(4) 0.4111(9) 0.122(4) Uani 1 1 d . . .
F3 F 1.2129(12) 0.1380(5) 0.5325(9) 0.176(7) Uani 1 1 d . . .
F4 F 1.0655(8) 0.1062(4) 0.4228(8) 0.121(4) Uani 1 1 d . . .
F5 F 1.0852(11) 0.1768(4) 0.4274(14) 0.184(7) Uani 1 1 d . . .
F6 F 1.2106(11) 0.1016(4) 0.3978(15) 0.203(9) Uani 1 1 d . . .
O01 O 1.953(2) 0.6630(10) 0.706(3) 0.313(17) Uiso 1 1 d D . .
C01 C 1.3420(15) 0.5662(7) 0.683(2) 0.28(2) Uiso 1 1 d D . .
H01A H 1.3402 0.5496 0.7256 0.336 Uiso 1 1 calc R . .
H01B H 1.3798 0.5559 0.6587 0.336 Uiso 1 1 calc R . .
C02 C 1.886(4) 0.6781(11) 0.728(5) 0.46(5) Uiso 1 1 d D . .
H02A H 1.8541 0.6976 0.6880 0.556 Uiso 1 1 calc R . .
H02B H 1.9153 0.6880 0.7857 0.556 Uiso 1 1 calc R . .
C03 C 1.820(3) 0.6481(17) 0.722(4) 0.40(4) Uiso 1 1 d D . .
H03A H 1.7675 0.6588 0.7244 0.607 Uiso 1 1 calc R . .
H03B H 1.8489 0.6317 0.7700 0.607 Uiso 1 1 calc R . .
H03C H 1.8010 0.6351 0.6690 0.607 Uiso 1 1 calc R . .
C04 C 2.041(2) 0.6791(8) 0.741(4) 0.34(3) Uiso 1 1 d D . .
H04A H 2.0542 0.6911 0.7952 0.405 Uiso 1 1 calc R . .
H04B H 2.0438 0.6969 0.7010 0.405 Uiso 1 1 calc R . .
C05 C 2.107(2) 0.6481(10) 0.755(2) 0.217(16) Uiso 1 1 d D . .
H05A H 2.1669 0.6579 0.7709 0.325 Uiso 1 1 calc R . .
H05B H 2.0880 0.6344 0.7023 0.325 Uiso 1 1 calc R . .
H05C H 2.1092 0.6325 0.7999 0.325 Uiso 1 1 calc R . .
C06 C 1.631(4) 0.5651(18) 0.702(3) 0.27(4) Uiso 0.50 1 d PD . .
C11 C 2.0470(10) 0.3203(4) 1.0020(8) 0.052(3) Uani 1 1 d . . .
C12 C 1.9842(13) 0.3024(5) 1.0223(10) 0.079(5) Uani 1 1 d . . .
H12A H 1.9259 0.3118 1.0037 0.095 Uiso 1 1 calc R . .
C13 C 2.0085(18) 0.2714(6) 1.0692(13) 0.106(7) Uani 1 1 d . . .
H13A H 1.9666 0.2600 1.0835 0.127 Uiso 1 1 calc R . .
C14 C 2.0922(18) 0.2562(5) 1.0961(13) 0.104(7) Uani 1 1 d . . .
H14A H 2.1066 0.2346 1.1274 0.125 Uiso 1 1 calc R . .
C15 C 2.1549(17) 0.2729(5) 1.0770(14) 0.106(7) Uani 1 1 d . . .
H15A H 2.2128 0.2630 1.0962 0.127 Uiso 1 1 calc R . .
C16 C 2.1319(12) 0.3048(5) 1.0285(11) 0.083(5) Uani 1 1 d . . .
H16A H 2.1740 0.3157 1.0137 0.100 Uiso 1 1 calc R . .
C21 C 2.0066(9) 0.3969(4) 1.0074(8) 0.047(3) Uani 1 1 d . . .
C22 C 1.9278(12) 0.3995(5) 1.0164(11) 0.083(5) Uani 1 1 d . . .
H22A H 1.8811 0.3828 0.9890 0.100 Uiso 1 1 calc R . .
C23 C 1.9181(13) 0.4269(5) 1.0662(12) 0.086(5) Uani 1 1 d . . .
H23A H 1.8648 0.4282 1.0723 0.103 Uiso 1 1 calc R . .
C24 C 1.9849(15) 0.4521(5) 1.1066(12) 0.086(6) Uani 1 1 d . . .
H24A H 1.9775 0.4706 1.1395 0.103 Uiso 1 1 calc R . .
C25 C 2.0621(15) 0.4494(5) 1.0974(14) 0.105(7) Uani 1 1 d . . .
H25A H 2.1087 0.4662 1.1247 0.126 Uiso 1 1 calc R . .
C26 C 2.0725(13) 0.4220(5) 1.0479(11) 0.085(5) Uani 1 1 d . . .
H26A H 2.1260 0.4208 1.0422 0.102 Uiso 1 1 calc R . .
C31 C 1.9070(9) 0.2826(4) 0.7977(8) 0.050(3) Uani 1 1 d . . .
C32 C 1.8380(13) 0.2677(5) 0.8074(14) 0.094(6) Uani 1 1 d . . .
H32A H 1.7852 0.2812 0.7926 0.112 Uiso 1 1 calc R . .
C33 C 1.8437(16) 0.2325(6) 0.8395(15) 0.111(7) Uani 1 1 d . . .
H33A H 1.7953 0.2226 0.8465 0.133 Uiso 1 1 calc R . .
C34 C 1.9207(16) 0.2125(5) 0.8604(13) 0.102(7) Uani 1 1 d . . .
H34A H 1.9250 0.1889 0.8809 0.123 Uiso 1 1 calc R . .
C35 C 1.9902(14) 0.2274(5) 0.8510(13) 0.089(6) Uani 1 1 d . . .
H35A H 2.0430 0.2139 0.8659 0.107 Uiso 1 1 calc R . .
C36 C 1.9853(11) 0.2619(4) 0.8201(11) 0.069(4) Uani 1 1 d . . .
H36A H 2.0343 0.2716 0.8140 0.083 Uiso 1 1 calc R . .
C41 C 1.7887(8) 0.3358(4) 0.6794(9) 0.051(3) Uani 1 1 d . . .
C42 C 1.7676(11) 0.3294(5) 0.5950(10) 0.076(5) Uani 1 1 d . . .
H42A H 1.8131 0.3216 0.5810 0.091 Uiso 1 1 calc R . .
C43 C 1.6804(13) 0.3342(6) 0.5298(11) 0.100(7) Uani 1 1 d . . .
H43A H 1.6675 0.3301 0.4724 0.120 Uiso 1 1 calc R . .
C44 C 1.6142(13) 0.3449(6) 0.5507(12) 0.094(6) Uani 1 1 d . . .
H44A H 1.5558 0.3489 0.5069 0.113 Uiso 1 1 calc R . .
C45 C 1.6309(11) 0.3498(5) 0.6339(12) 0.078(5) Uani 1 1 d . . .
H45A H 1.5836 0.3555 0.6473 0.094 Uiso 1 1 calc R . .
C46 C 1.7186(9) 0.3465(4) 0.6988(9) 0.063(4) Uani 1 1 d . . .
H46A H 1.7311 0.3514 0.7557 0.075 Uiso 1 1 calc R . .
C51 C 1.9239(11) 0.3008(4) 0.4939(9) 0.058(4) Uani 1 1 d . . .
C52 C 1.8517(12) 0.3205(5) 0.4371(11) 0.085(5) Uani 1 1 d . . .
H52A H 1.8577 0.3455 0.4344 0.101 Uiso 1 1 calc R . .
C53 C 1.7687(13) 0.3041(6) 0.3828(13) 0.095(6) Uani 1 1 d . . .
H53A H 1.7194 0.3179 0.3449 0.113 Uiso 1 1 calc R . .
C54 C 1.7627(16) 0.2684(6) 0.3874(15) 0.106(7) Uani 1 1 d . . .
H54A H 1.7100 0.2570 0.3477 0.127 Uiso 1 1 calc R . .
C55 C 1.8282(17) 0.2478(7) 0.4457(19) 0.137(10) Uani 1 1 d . . .
H55A H 1.8205 0.2230 0.4507 0.164 Uiso 1 1 calc R . .
C56 C 1.9073(14) 0.2653(5) 0.4976(15) 0.117(8) Uani 1 1 d . . .
H56A H 1.9536 0.2514 0.5390 0.140 Uiso 1 1 calc R . .
C61 C 2.1129(10) 0.2873(3) 0.5765(9) 0.055(3) Uani 1 1 d . . .
C62 C 2.1319(15) 0.2818(5) 0.5069(13) 0.096(6) Uani 1 1 d . . .
H62A H 2.1050 0.2962 0.4578 0.115 Uiso 1 1 calc R . .
C63 C 2.1901(18) 0.2549(6) 0.5121(18) 0.124(9) Uani 1 1 d . . .
H63A H 2.1994 0.2501 0.4639 0.149 Uiso 1 1 calc R . .
C64 C 2.2353(15) 0.2349(5) 0.5838(18) 0.108(8) Uani 1 1 d . . .
H64A H 2.2776 0.2176 0.5862 0.129 Uiso 1 1 calc R . .
C65 C 2.2178(15) 0.2404(5) 0.6531(14) 0.098(6) Uani 1 1 d . . .
H65A H 2.2475 0.2263 0.7026 0.118 Uiso 1 1 calc R . .
C66 C 2.1565(11) 0.2666(4) 0.6504(11) 0.067(4) Uani 1 1 d . . .
H66A H 2.1449 0.2704 0.6975 0.080 Uiso 1 1 calc R . .
C71 C 2.1085(9) 0.4271(3) 0.4957(9) 0.052(3) Uani 1 1 d . . .
C72 C 2.0948(9) 0.4627(4) 0.5079(9) 0.052(3) Uani 1 1 d . . .
H72A H 2.0955 0.4698 0.5597 0.062 Uiso 1 1 calc R . .
C73 C 2.0798(12) 0.4885(5) 0.4451(11) 0.076(5) Uani 1 1 d . . .
H73A H 2.0733 0.5127 0.4562 0.091 Uiso 1 1 calc R . .
C74 C 2.0746(13) 0.4790(5) 0.3686(13) 0.089(6) Uani 1 1 d . . .
H74A H 2.0654 0.4964 0.3265 0.107 Uiso 1 1 calc R . .
C75 C 2.0834(13) 0.4423(6) 0.3534(10) 0.088(6) Uani 1 1 d . . .
H75A H 2.0773 0.4351 0.2996 0.106 Uiso 1 1 calc R . .
C76 C 2.1008(11) 0.4166(4) 0.4166(9) 0.066(4) Uani 1 1 d . . .
H76A H 2.1074 0.3923 0.4058 0.080 Uiso 1 1 calc R . .
C81 C 2.2352(9) 0.3718(4) 0.6082(9) 0.053(3) Uani 1 1 d . . .
C82 C 2.2670(9) 0.3489(4) 0.6783(9) 0.054(3) Uani 1 1 d . . .
H82A H 2.2360 0.3474 0.7118 0.065 Uiso 1 1 calc R . .
C83 C 2.3456(11) 0.3279(5) 0.7003(13) 0.083(5) Uani 1 1 d . . .
H83A H 2.3681 0.3129 0.7488 0.099 Uiso 1 1 calc R . .
C84 C 2.3877(13) 0.3301(6) 0.6481(17) 0.100(7) Uani 1 1 d . . .
H84A H 2.4397 0.3162 0.6623 0.120 Uiso 1 1 calc R . .
C85 C 2.3587(13) 0.3510(6) 0.5783(16) 0.101(7) Uani 1 1 d . . .
H85A H 2.3883 0.3509 0.5435 0.121 Uiso 1 1 calc R . .
C86 C 2.2809(11) 0.3738(5) 0.5575(11) 0.075(5) Uani 1 1 d . . .
H86A H 2.2612 0.3897 0.5108 0.090 Uiso 1 1 calc R . .
C91 C 2.3296(8) 0.4448(4) 0.7208(8) 0.049(3) Uani 1 1 d . . .
C92 C 2.4068(9) 0.4237(4) 0.7403(9) 0.058(4) Uani 1 1 d . . .
H92A H 2.4237 0.4055 0.7819 0.069 Uiso 1 1 calc R . .
C93 C 2.4588(11) 0.4305(5) 0.6956(12) 0.074(5) Uani 1 1 d . . .
H93A H 2.5095 0.4162 0.7063 0.089 Uiso 1 1 calc R . .
C94 C 2.4349(13) 0.4579(6) 0.6369(13) 0.093(6) Uani 1 1 d . . .
H94A H 2.4710 0.4629 0.6094 0.112 Uiso 1 1 calc R . .
C95 C 2.3579(13) 0.4783(5) 0.6174(12) 0.084(5) Uani 1 1 d . . .
H95A H 2.3409 0.4964 0.5756 0.101 Uiso 1 1 calc R . .
C96 C 2.3055(10) 0.4716(4) 0.6611(9) 0.064(4) Uani 1 1 d . . .
H96A H 2.2540 0.4855 0.6490 0.077 Uiso 1 1 calc R . .
C100 C 1.9096(8) 0.3569(3) 0.8509(8) 0.043(3) Uani 1 1 d . . .
H10A H 1.8711 0.3456 0.8732 0.051 Uiso 1 1 calc R . .
H10B H 1.8846 0.3807 0.8290 0.051 Uiso 1 1 calc R . .
C101 C 2.2631(9) 0.4854(4) 0.8146(9) 0.051(3) Uani 1 1 d . . .
C102 C 2.3436(11) 0.4996(4) 0.8788(10) 0.066(4) Uani 1 1 d . . .
H10C H 2.3945 0.4847 0.9046 0.080 Uiso 1 1 calc R . .
C103 C 2.3490(15) 0.5355(6) 0.9047(13) 0.092(6) Uani 1 1 d . . .
H10D H 2.4025 0.5441 0.9496 0.110 Uiso 1 1 calc R . .
C104 C 2.2746(18) 0.5587(6) 0.8636(16) 0.104(7) Uani 1 1 d . . .
H10E H 2.2776 0.5829 0.8804 0.125 Uiso 1 1 calc R . .
C105 C 2.1975(14) 0.5449(5) 0.7984(14) 0.090(6) Uani 1 1 d . . .
H10F H 2.1480 0.5601 0.7691 0.107 Uiso 1 1 calc R . .
C106 C 2.1911(11) 0.5087(4) 0.7745(11) 0.066(4) Uani 1 1 d . . .
H10G H 2.1370 0.5000 0.7305 0.080 Uiso 1 1 calc R . .
C111 C 2.3297(10) 0.4452(4) 1.0234(9) 0.055(3) Uani 1 1 d . . .
C112 C 2.4185(10) 0.4520(5) 1.0835(10) 0.073(5) Uani 1 1 d . . .
H11A H 2.4635 0.4349 1.0927 0.087 Uiso 1 1 calc R . .
C113 C 2.4404(13) 0.4837(6) 1.1295(12) 0.092(6) Uani 1 1 d . . .
H11B H 2.5005 0.4880 1.1691 0.111 Uiso 1 1 calc R . .
C114 C 2.3757(17) 0.5091(6) 1.1184(14) 0.113(8) Uani 1 1 d . . .
H11C H 2.3922 0.5308 1.1492 0.136 Uiso 1 1 calc R . .
C115 C 2.2860(14) 0.5027(5) 1.0619(12) 0.088(5) Uani 1 1 d . . .
H11D H 2.2411 0.5194 1.0559 0.105 Uiso 1 1 calc R . .
C116 C 2.2639(11) 0.4710(4) 1.0142(10) 0.066(4) Uani 1 1 d . . .
H11E H 2.2037 0.4668 0.9748 0.080 Uiso 1 1 calc R . .
C121 C 2.3740(9) 0.3696(4) 1.0280(9) 0.057(4) Uani 1 1 d . . .
C122 C 2.3561(12) 0.3558(5) 1.0917(11) 0.084(5) Uani 1 1 d . . .
H12B H 2.3066 0.3643 1.0987 0.101 Uiso 1 1 calc R . .
C123 C 2.4120(14) 0.3291(6) 1.1461(13) 0.104(7) Uani 1 1 d . . .
H12C H 2.3986 0.3195 1.1887 0.125 Uiso 1 1 calc R . .
C124 C 2.4858(14) 0.3166(5) 1.1387(13) 0.093(6) Uani 1 1 d . . .
H12D H 2.5230 0.2986 1.1752 0.111 Uiso 1 1 calc R . .
C125 C 2.5030(13) 0.3309(6) 1.0773(14) 0.099(6) Uani 1 1 d . . .
H12E H 2.5545 0.3233 1.0727 0.119 Uiso 1 1 calc R . .
C126 C 2.4480(11) 0.3567(5) 1.0203(12) 0.081(5) Uani 1 1 d . . .
H12F H 2.4610 0.3652 0.9765 0.097 Uiso 1 1 calc R . .
C131 C 1.9552(10) 0.4406(3) 0.7559(10) 0.054(3) Uani 1 1 d . . .
C132 C 1.9108(11) 0.4544(4) 0.8022(13) 0.073(5) Uani 1 1 d . . .
H13B H 1.9453 0.4632 0.8579 0.088 Uiso 1 1 calc R . .
C133 C 1.8170(13) 0.4553(5) 0.7674(14) 0.079(5) Uani 1 1 d . . .
H13C H 1.7886 0.4647 0.7989 0.094 Uiso 1 1 calc R . .
C134 C 1.7668(11) 0.4421(5) 0.6860(15) 0.084(6) Uani 1 1 d . . .
C135 C 1.8079(9) 0.4275(4) 0.6386(12) 0.072(5) Uani 1 1 d . . .
H13D H 1.7726 0.4185 0.5832 0.086 Uiso 1 1 calc R . .
C136 C 1.9040(9) 0.4263(3) 0.6749(10) 0.053(4) Uani 1 1 d . . .
C137 C 1.6670(14) 0.4453(8) 0.652(2) 0.189(16) Uani 1 1 d . . .
H13E H 1.6379 0.4358 0.5939 0.284 Uiso 1 1 calc R . .
H13F H 1.6507 0.4704 0.6511 0.284 Uiso 1 1 calc R . .
H13G H 1.6474 0.4317 0.6877 0.284 Uiso 1 1 calc R . .
C200 C 2.0446(8) 0.3603(3) 0.5181(8) 0.045(3) Uani 1 1 d . . .
H20A H 2.0615 0.3512 0.4747 0.054 Uiso 1 1 calc R . .
H20B H 1.9862 0.3722 0.4877 0.054 Uiso 1 1 calc R . .
C300 C 2.3291(8) 0.4114(4) 0.8718(8) 0.049(3) Uani 1 1 d . . .
H30A H 2.3890 0.4224 0.8983 0.058 Uiso 1 1 calc R . .
H30B H 2.3359 0.3876 0.8514 0.058 Uiso 1 1 calc R . .

loop_
_atom_site_aniso_label
_atom_site_aniso_U_11
_atom_site_aniso_U_22
_atom_site_aniso_U_33
_atom_site_aniso_U_23
_atom_site_aniso_U_13
_atom_site_aniso_U_12
Pt 0.0385(3) 0.0378(3) 0.0447(3) 0.0014(2) 0.0198(2) -0.0005(2)
Ag1 0.0423(6) 0.0624(7) 0.0615(7) -0.0041(5) 0.0255(5) -0.0040(5)
Ag2 0.0548(6) 0.0559(6) 0.0508(6) 0.0003(5) 0.0289(5) 0.0011(5)
Sb 0.0569(7) 0.1015(9) 0.0838(8) -0.0012(7) 0.0344(6) -0.0016(6)
Cl2 0.320(16) 0.222(12) 0.174(9) 0.036(9) 0.024(10) 0.052(11)
S1 0.0451(18) 0.056(2) 0.055(2) 0.0012(17) 0.0286(16) 0.0039(15)
S2 0.0370(17) 0.0484(19) 0.064(2) -0.0030(16) 0.0190(16) -0.0017(14)
S3 0.053(2) 0.054(2) 0.053(2) 0.0004(17) 0.0204(16) 0.0129(16)
P1 0.0417(18) 0.0465(19) 0.0472(19) -0.0046(16) 0.0201(15) -0.0014(15)
P2 0.0467(19) 0.050(2) 0.0434(18) -0.0011(15) 0.0229(15) -0.0041(15)
P3 0.059(2) 0.0378(18) 0.0479(19) -0.0053(15) 0.0279(17) -0.0079(16)
P4 0.0477(19) 0.0351(17) 0.0430(18) 0.0019(14) 0.0229(15) 0.0001(14)
P5 0.0406(18) 0.0462(19) 0.0453(18) -0.0039(15) 0.0227(15) -0.0029(15)
P6 0.0393(18) 0.053(2) 0.0462(19) 0.0006(16) 0.0185(15) -0.0013(15)
F1 0.137(13) 0.34(3) 0.097(10) 0.016(13) 0.038(9) -0.071(15)
F2 0.104(9) 0.141(11) 0.148(11) -0.015(9) 0.079(8) -0.028(8)
F3 0.208(16) 0.168(14) 0.094(9) 0.017(9) 0.016(10) -0.077(12)
F4 0.098(8) 0.142(11) 0.143(10) -0.011(9) 0.072(8) -0.034(8)
F5 0.169(14) 0.132(12) 0.32(2) 0.003(14) 0.167(16) 0.023(11)
F6 0.135(13) 0.122(12) 0.37(3) -0.087(15) 0.132(16) -0.013(10)
C11 0.067(9) 0.042(7) 0.040(7) 0.001(6) 0.018(7) 0.005(7)
C12 0.093(13) 0.079(12) 0.063(10) 0.007(9) 0.033(9) 0.002(10)
C13 0.15(2) 0.087(15) 0.086(14) 0.033(12) 0.054(14) 0.001(14)
C14 0.15(2) 0.059(12) 0.079(13) 0.025(10) 0.030(14) 0.016(13)
C15 0.125(18) 0.069(13) 0.109(16) 0.028(12) 0.039(14) 0.028(12)
C16 0.080(12) 0.074(12) 0.084(12) 0.006(10) 0.027(10) 0.009(10)
C21 0.046(7) 0.051(8) 0.038(7) -0.002(6) 0.013(6) 0.007(6)
C22 0.078(12) 0.100(14) 0.082(12) -0.039(11) 0.045(10) -0.011(10)
C23 0.083(12) 0.100(14) 0.090(13) -0.032(11) 0.052(11) -0.002(11)
C24 0.124(17) 0.069(12) 0.079(12) -0.014(10) 0.057(12) 0.017(11)
C25 0.107(16) 0.084(14) 0.129(18) -0.054(13) 0.056(14) -0.036(12)
C26 0.092(13) 0.090(13) 0.091(12) -0.045(11) 0.056(11) -0.021(10)
C31 0.060(9) 0.044(7) 0.047(7) -0.011(6) 0.027(7) -0.008(6)
C32 0.086(13) 0.065(11) 0.141(18) -0.009(12) 0.061(13) -0.020(10)
C33 0.116(18) 0.085(15) 0.127(18) 0.016(14) 0.051(15) -0.039(14)
C34 0.112(17) 0.059(12) 0.093(14) 0.007(10) 0.008(13) -0.004(12)
C35 0.088(14) 0.064(12) 0.115(16) 0.001(11) 0.045(12) 0.009(10)
C36 0.073(11) 0.048(9) 0.094(12) -0.007(8) 0.043(9) -0.004(8)
C41 0.035(7) 0.055(8) 0.054(8) -0.005(7) 0.012(6) -0.008(6)
C42 0.064(10) 0.092(13) 0.055(10) -0.010(9) 0.011(8) 0.015(9)
C43 0.082(13) 0.16(2) 0.056(10) -0.013(12) 0.027(10) 0.007(13)
C44 0.070(12) 0.123(17) 0.064(12) 0.001(11) 0.007(9) 0.007(11)
C45 0.051(9) 0.089(13) 0.083(12) -0.010(10) 0.020(9) 0.007(9)
C46 0.049(8) 0.093(12) 0.045(8) -0.002(8) 0.020(7) 0.007(8)
C51 0.083(11) 0.045(8) 0.054(8) -0.016(7) 0.037(8) -0.024(8)
C52 0.084(13) 0.070(11) 0.079(12) -0.012(10) 0.018(10) -0.017(10)
C53 0.075(12) 0.103(16) 0.089(13) -0.016(12) 0.022(10) -0.016(11)
C54 0.114(18) 0.092(16) 0.111(17) -0.051(14) 0.051(15) -0.060(14)
C55 0.100(18) 0.084(16) 0.18(3) 0.003(17) 0.018(17) -0.022(14)
C56 0.091(15) 0.076(14) 0.137(19) -0.013(13) 0.008(13) -0.034(11)
C61 0.066(9) 0.035(7) 0.063(9) 0.003(7) 0.027(7) 0.002(6)
C62 0.154(19) 0.068(12) 0.099(14) 0.002(10) 0.087(14) 0.020(12)
C63 0.18(2) 0.078(15) 0.17(2) -0.007(16) 0.12(2) 0.033(16)
C64 0.107(16) 0.053(11) 0.18(2) -0.004(14) 0.081(17) 0.028(11)
C65 0.125(17) 0.076(13) 0.108(15) 0.012(11) 0.066(14) 0.036(12)
C66 0.080(11) 0.052(9) 0.084(11) -0.006(8) 0.052(9) -0.001(8)
C71 0.060(8) 0.035(7) 0.063(9) 0.007(6) 0.029(7) 0.001(6)
C72 0.048(8) 0.055(8) 0.060(8) 0.008(7) 0.032(7) 0.002(6)
C73 0.099(13) 0.056(10) 0.075(11) 0.005(9) 0.041(10) 0.007(9)
C74 0.108(15) 0.065(12) 0.091(14) 0.044(11) 0.040(11) 0.003(10)
C75 0.116(15) 0.111(16) 0.046(9) 0.014(10) 0.044(10) -0.014(12)
C76 0.100(12) 0.059(9) 0.048(8) 0.012(7) 0.040(8) 0.006(9)
C81 0.048(8) 0.043(7) 0.061(9) 0.000(7) 0.019(7) -0.002(6)
C82 0.048(8) 0.046(8) 0.068(9) 0.010(7) 0.024(7) -0.002(6)
C83 0.055(10) 0.080(12) 0.096(13) 0.006(10) 0.019(10) -0.001(9)
C84 0.066(12) 0.090(15) 0.14(2) 0.004(14) 0.046(14) 0.018(10)
C85 0.065(12) 0.124(18) 0.130(18) -0.011(15) 0.059(13) -0.004(12)
C86 0.062(10) 0.088(12) 0.076(11) -0.002(9) 0.032(9) 0.009(9)
C91 0.041(7) 0.069(9) 0.045(7) -0.008(7) 0.025(6) -0.015(7)
C92 0.047(8) 0.071(10) 0.061(9) -0.006(8) 0.029(7) -0.008(7)
C93 0.063(10) 0.085(12) 0.091(12) -0.012(10) 0.051(10) -0.001(9)
C94 0.073(12) 0.134(19) 0.095(14) -0.014(13) 0.058(11) -0.025(12)
C95 0.095(14) 0.093(13) 0.084(12) 0.009(10) 0.059(11) -0.014(11)
C96 0.065(10) 0.077(11) 0.062(9) 0.003(8) 0.039(8) -0.001(8)
C100 0.038(7) 0.042(7) 0.046(7) 0.003(6) 0.017(6) 0.001(5)
C101 0.058(8) 0.044(7) 0.061(8) -0.009(7) 0.036(7) -0.012(7)
C102 0.074(10) 0.062(10) 0.069(10) -0.016(8) 0.037(8) -0.027(8)
C103 0.106(15) 0.091(14) 0.094(14) -0.040(12) 0.059(12) -0.051(13)
C104 0.15(2) 0.066(13) 0.136(19) -0.048(13) 0.094(18) -0.028(14)
C105 0.094(14) 0.067(12) 0.133(17) -0.014(12) 0.074(14) 0.002(10)
C106 0.067(10) 0.049(9) 0.091(12) -0.009(8) 0.042(9) -0.007(7)
C111 0.057(9) 0.061(9) 0.052(8) -0.005(7) 0.030(7) -0.006(7)
C112 0.047(9) 0.089(12) 0.073(10) -0.023(9) 0.019(8) -0.021(8)
C113 0.070(12) 0.097(15) 0.082(13) -0.034(11) 0.011(10) -0.030(11)
C114 0.123(19) 0.097(17) 0.101(16) -0.044(14) 0.033(15) -0.044(15)
C115 0.096(14) 0.068(11) 0.091(13) -0.020(10) 0.036(11) 0.003(10)
C116 0.072(10) 0.063(10) 0.059(9) -0.005(8) 0.024(8) -0.006(8)
C121 0.050(8) 0.066(9) 0.043(8) 0.001(7) 0.011(6) -0.006(7)
C122 0.080(12) 0.111(15) 0.074(11) 0.030(11) 0.047(10) 0.016(11)
C123 0.107(16) 0.121(17) 0.089(14) 0.067(13) 0.049(12) 0.038(13)
C124 0.098(15) 0.080(13) 0.082(13) 0.021(11) 0.025(11) 0.025(11)
C125 0.091(14) 0.105(16) 0.114(16) 0.040(13) 0.057(13) 0.048(12)
C126 0.062(10) 0.096(13) 0.091(12) 0.028(11) 0.040(9) 0.019(10)
C131 0.063(9) 0.029(7) 0.079(10) 0.000(7) 0.040(8) -0.005(6)
C132 0.079(11) 0.044(8) 0.115(14) 0.016(9) 0.060(11) 0.011(8)
C133 0.078(12) 0.065(11) 0.116(15) -0.003(11) 0.063(12) 0.009(9)
C134 0.044(9) 0.066(11) 0.154(19) 0.014(12) 0.055(11) 0.014(8)
C135 0.029(7) 0.068(10) 0.113(13) 0.001(9) 0.026(8) 0.001(7)
C136 0.048(8) 0.026(6) 0.091(11) 0.000(7) 0.037(8) 0.003(6)
C137 0.066(15) 0.18(3) 0.31(4) -0.10(3) 0.07(2) -0.013(16)
C200 0.047(7) 0.043(7) 0.046(7) 0.003(6) 0.022(6) 0.004(6)
C300 0.031(6) 0.069(9) 0.051(7) -0.005(7) 0.023(6) 0.001(6)

loop_
_atom_type_symbol
_atom_type_description
_atom_type_scat_dispersion_real
_atom_type_scat_dispersion_imag
_atom_type_scat_source
C C 0.0033 0.0016 'International Tables Vol C Tables 4.2.6.8 and 6.1.1.4'
H H 0.0000 0.0000 'International Tables Vol C Tables 4.2.6.8 and 6.1.1.4'
O O 0.0106 0.0060 'International Tables Vol C Tables 4.2.6.8 and 6.1.1.4'
F F 0.0171 0.0103 'International Tables Vol C Tables 4.2.6.8 and 6.1.1.4'
P P 0.1023 0.0942 'International Tables Vol C Tables 4.2.6.8 and 6.1.1.4'
S S 0.1246 0.1234 'International Tables Vol C Tables 4.2.6.8 and 6.1.1.4'
Cl Cl 0.1484 0.1585 'International Tables Vol C Tables 4.2.6.8 and 6.1.1.4'
Ag Ag -0.8971 1.1015 'International Tables Vol C Tables 4.2.6.8 and 6.1.1.4'
Sb Sb -0.5866 1.5461 'International Tables Vol C Tables 4.2.6.8 and 6.1.1.4'
Pt Pt -1.7033 8.3905 'International Tables Vol C Tables 4.2.6.8 and 6.1.1.4'

loop_
_geom_angle_atom_site_label_1
_geom_angle_atom_site_label_2
_geom_angle_atom_site_label_3
_geom_angle
_geom_angle_site_symmetry_1
_geom_angle_site_symmetry_3
_geom_angle_publ_flag
P4 Pt S2 86.63(12) . . ?
P4 Pt S1 173.72(12) . . ?
S2 Pt S1 87.09(12) . . ?
P4 Pt P5 97.42(11) . . ?
S2 Pt P5 172.55(12) . . ?
S1 Pt P5 88.80(12) . . ?
P4 Pt Ag2 87.81(8) . . ?
S2 Pt Ag2 58.98(9) . . ?
S1 Pt Ag2 89.12(9) . . ?
P5 Pt Ag2 127.20(9) . . ?
P1 Ag1 P6 138.94(12) . . ?
P1 Ag1 S3 108.46(12) . . ?
P6 Ag1 S3 89.54(12) . . ?
P1 Ag1 S1 107.99(11) . . ?
P6 Ag1 S1 92.24(12) . . ?
S3 Ag1 S1 120.76(11) . . ?
P1 Ag1 Ag2 89.90(9) . . ?
P6 Ag1 Ag2 128.29(9) . . ?
S3 Ag1 Ag2 51.11(8) . . ?
S1 Ag1 Ag2 84.30(8) . . ?
P2 Ag2 P3 130.64(12) . . ?
P2 Ag2 S3 110.57(12) . . ?
P3 Ag2 S3 103.47(12) . . ?
P2 Ag2 S2 101.24(11) . . ?
P3 Ag2 S2 82.90(11) . . ?
S3 Ag2 S2 128.78(11) . . ?
P2 Ag2 Ag1 85.72(9) . . ?
P3 Ag2 Ag1 143.53(9) . . ?
S3 Ag2 Ag1 51.84(8) . . ?
S2 Ag2 Ag1 93.58(8) . . ?
P2 Ag2 Pt 127.60(9) . . ?
P3 Ag2 Pt 88.80(8) . . ?
S3 Ag2 Pt 85.57(9) . . ?
S2 Ag2 Pt 43.37(7) . . ?
Ag1 Ag2 Pt 65.44(3) . . ?
F3 Sb F6 95.5(10) . . ?
F3 Sb F5 88.1(10) . . ?
F6 Sb F5 176.4(10) . . ?
F3 Sb F1 179.4(9) . . ?
F6 Sb F1 84.9(10) . . ?
F5 Sb F1 91.5(10) . . ?
F3 Sb F2 90.0(6) . . ?
F6 Sb F2 89.2(7) . . ?
F5 Sb F2 90.6(6) . . ?
F1 Sb F2 89.6(7) . . ?
F3 Sb F4 89.4(6) . . ?
F6 Sb F4 90.2(7) . . ?
F5 Sb F4 90.0(6) . . ?
F1 Sb F4 91.0(6) . . ?
F2 Sb F4 179.1(6) . . ?
C131 S1 Pt 105.4(5) . . ?
C131 S1 Ag1 107.0(4) . . ?
Pt S1 Ag1 90.68(11) . . ?
C136 S2 Pt 104.9(5) . . ?
C136 S2 Ag2 99.1(5) . . ?
Pt S2 Ag2 77.65(10) . . ?
Ag2 S3 Ag1 77.05(10) . . ?
Ag2 S3 H3A 141.5 . . ?
Ag1 S3 H3A 141.5 . . ?
C21 P1 C11 105.4(6) . . ?
C21 P1 C100 102.6(6) . . ?
C11 P1 C100 104.9(6) . . ?
C21 P1 Ag1 111.6(5) . . ?
C11 P1 Ag1 117.5(5) . . ?
C100 P1 Ag1 113.4(4) . . ?
C41 P2 C31 103.9(6) . . ?
C41 P2 C100 102.1(6) . . ?
C31 P2 C100 103.7(6) . . ?
C41 P2 Ag2 114.5(5) . . ?
C31 P2 Ag2 112.9(4) . . ?
C100 P2 Ag2 118.1(4) . . ?
C51 P3 C61 100.9(7) . . ?
C51 P3 C200 102.6(6) . . ?
C61 P3 C200 104.2(6) . . ?
C51 P3 Ag2 114.6(5) . . ?
C61 P3 Ag2 122.1(5) . . ?
C200 P3 Ag2 110.3(4) . . ?
C71 P4 C81 108.2(6) . . ?
C71 P4 C200 98.9(6) . . ?
C81 P4 C200 101.9(6) . . ?
C71 P4 Pt 114.1(5) . . ?
C81 P4 Pt 116.5(5) . . ?
C200 P4 Pt 115.2(4) . . ?
C101 P5 C300 106.5(6) . . ?
C101 P5 C91 97.9(6) . . ?
C300 P5 C91 104.1(6) . . ?
C101 P5 Pt 111.9(5) . . ?
C300 P5 Pt 116.5(4) . . ?
C91 P5 Pt 117.8(4) . . ?
C111 P6 C300 105.0(6) . . ?
C111 P6 C121 103.0(7) . . ?
C300 P6 C121 104.0(6) . . ?
C111 P6 Ag1 122.2(5) . . ?
C300 P6 Ag1 109.6(4) . . ?
C121 P6 Ag1 111.4(5) . . ?
C02 O01 C04 119(4) . . ?
Cl1 C01 Cl2 103.5(14) . . ?
Cl1 C01 H01A 111.1 . . ?
Cl2 C01 H01A 111.1 . . ?
Cl1 C01 H01B 111.1 . . ?
Cl2 C01 H01B 111.1 . . ?
H01A C01 H01B 109.0 . . ?
O01 C02 C03 108.5(14) . . ?
O01 C02 H02A 110.0 . . ?
C03 C02 H02A 110.0 . . ?
O01 C02 H02B 110.0 . . ?
C03 C02 H02B 110.0 . . ?
H02A C02 H02B 108.4 . . ?
C02 C03 H03A 109.5 . . ?
C02 C03 H03B 109.5 . . ?
H03A C03 H03B 109.5 . . ?
C02 C03 H03C 109.5 . . ?
H03A C03 H03C 109.5 . . ?
H03B C03 H03C 109.5 . . ?
O01 C04 C05 106.2(13) . . ?
O01 C04 H04A 110.5 . . ?
C05 C04 H04A 110.5 . . ?
O01 C04 H04B 110.5 . . ?
C05 C04 H04B 110.5 . . ?
H04A C04 H04B 108.7 . . ?
C04 C05 H05A 109.5 . . ?
C04 C05 H05B 109.5 . . ?
H05A C05 H05B 109.5 . . ?
C04 C05 H05C 109.5 . . ?
H05A C05 H05C 109.5 . . ?
H05B C05 H05C 109.5 . . ?
Cl4 C06 Cl4' 82(4) . . ?
Cl4 C06 Cl3' 97(5) . . ?
Cl4' C06 Cl3' 113.3(5) . . ?
Cl4 C06 Cl3 113.3(5) . . ?
Cl4' C06 Cl3 62(3) . . ?
Cl3' C06 Cl3 58(3) . . ?
C16 C11 C12 118.3(15) . . ?
C16 C11 P1 117.1(12) . . ?
C12 C11 P1 124.6(12) . . ?
C13 C12 C11 119.7(19) . . ?
C13 C12 H12A 120.2 . . ?
C11 C12 H12A 120.2 . . ?
C12 C13 C14 122(2) . . ?
C12 C13 H13A 118.9 . . ?
C14 C13 H13A 118.9 . . ?
C13 C14 C15 119.6(19) . . ?
C13 C14 H14A 120.2 . . ?
C15 C14 H14A 120.2 . . ?
C14 C15 C16 120(2) . . ?
C14 C15 H15A 120.2 . . ?
C16 C15 H15A 120.2 . . ?
C11 C16 C15 120.6(19) . . ?
C11 C16 H16A 119.7 . . ?
C15 C16 H16A 119.7 . . ?
C26 C21 C22 118.0(14) . . ?
C26 C21 P1 118.7(11) . . ?
C22 C21 P1 123.2(11) . . ?
C21 C22 C23 120.0(16) . . ?
C21 C22 H22A 120.0 . . ?
C23 C22 H22A 120.0 . . ?
C24 C23 C22 121.5(17) . . ?
C24 C23 H23A 119.3 . . ?
C22 C23 H23A 119.3 . . ?
C25 C24 C23 118.2(16) . . ?
C25 C24 H24A 120.9 . . ?
C23 C24 H24A 120.9 . . ?
C24 C25 C26 120.6(18) . . ?
C24 C25 H25A 119.7 . . ?
C26 C25 H25A 119.7 . . ?
C21 C26 C25 121.6(17) . . ?
C21 C26 H26A 119.2 . . ?
C25 C26 H26A 119.2 . . ?
C32 C31 C36 118.3(15) . . ?
C32 C31 P2 123.2(13) . . ?
C36 C31 P2 118.5(11) . . ?
C31 C32 C33 121.4(19) . . ?
C31 C32 H32A 119.3 . . ?
C33 C32 H32A 119.3 . . ?
C34 C33 C32 119(2) . . ?
C34 C33 H33A 120.3 . . ?
C32 C33 H33A 120.3 . . ?
C35 C34 C33 119.3(19) . . ?
C35 C34 H34A 120.4 . . ?
C33 C34 H34A 120.4 . . ?
C34 C35 C36 121.5(19) . . ?
C34 C35 H35A 119.2 . . ?
C36 C35 H35A 119.2 . . ?
C35 C36 C31 120.1(16) . . ?
C35 C36 H36A 119.9 . . ?
C31 C36 H36A 119.9 . . ?
C42 C41 C46 117.9(13) . . ?
C42 C41 P2 118.8(11) . . ?
C46 C41 P2 123.3(11) . . ?
C41 C42 C43 121.7(16) . . ?
C41 C42 H42A 119.1 . . ?
C43 C42 H42A 119.1 . . ?
C44 C43 C42 118.9(17) . . ?
C44 C43 H43A 120.6 . . ?
C42 C43 H43A 120.6 . . ?
C43 C44 C45 121.5(17) . . ?
C43 C44 H44A 119.3 . . ?
C45 C44 H44A 119.3 . . ?
C44 C45 C46 119.6(16) . . ?
C44 C45 H45A 120.2 . . ?
C46 C45 H45A 120.2 . . ?
C45 C46 C41 120.3(14) . . ?
C45 C46 H46A 119.9 . . ?
C41 C46 H46A 119.9 . . ?
C56 C51 C52 114.9(16) . . ?
C56 C51 P3 119.9(14) . . ?
C52 C51 P3 124.1(12) . . ?
C51 C52 C53 121.9(18) . . ?
C51 C52 H52A 119.1 . . ?
C53 C52 H52A 119.1 . . ?
C54 C53 C52 118(2) . . ?
C54 C53 H53A 121.2 . . ?
C52 C53 H53A 121.2 . . ?
C53 C54 C55 124(2) . . ?
C53 C54 H54A 118.2 . . ?
C55 C54 H54A 118.2 . . ?
C54 C55 C56 116(2) . . ?
C54 C55 H55A 122.0 . . ?
C56 C55 H55A 122.0 . . ?
C51 C56 C55 126(2) . . ?
C51 C56 H56A 117.2 . . ?
C55 C56 H56A 117.2 . . ?
C66 C61 C62 119.9(15) . . ?
C66 C61 P3 117.0(11) . . ?
C62 C61 P3 123.1(12) . . ?
C63 C62 C61 119(2) . . ?
C63 C62 H62A 120.7 . . ?
C61 C62 H62A 120.7 . . ?
C64 C63 C62 123(2) . . ?
C64 C63 H63A 118.5 . . ?
C62 C63 H63A 118.5 . . ?
C63 C64 C65 118.8(18) . . ?
C63 C64 H64A 120.6 . . ?
C65 C64 H64A 120.6 . . ?
C64 C65 C66 120.7(19) . . ?
C64 C65 H65A 119.7 . . ?
C66 C65 H65A 119.7 . . ?
C61 C66 C65 119.0(16) . . ?
C61 C66 H66A 120.5 . . ?
C65 C66 H66A 120.5 . . ?
C72 C71 C76 118.5(13) . . ?
C72 C71 P4 118.8(11) . . ?
C76 C71 P4 122.5(11) . . ?
C71 C72 C73 121.5(14) . . ?
C71 C72 H72A 119.3 . . ?
C73 C72 H72A 119.3 . . ?
C74 C73 C72 120.8(16) . . ?
C74 C73 H73A 119.6 . . ?
C72 C73 H73A 119.6 . . ?
C73 C74 C75 118.2(15) . . ?
C73 C74 H74A 120.9 . . ?
C75 C74 H74A 120.9 . . ?
C76 C75 C74 121.2(16) . . ?
C76 C75 H75A 119.4 . . ?
C74 C75 H75A 119.4 . . ?
C71 C76 C75 119.5(15) . . ?
C71 C76 H76A 120.2 . . ?
C75 C76 H76A 120.2 . . ?
C82 C81 C86 119.5(14) . . ?
C82 C81 P4 117.0(11) . . ?
C86 C81 P4 123.2(12) . . ?
C81 C82 C83 121.1(15) . . ?
C81 C82 H82A 119.4 . . ?
C83 C82 H82A 119.4 . . ?
C84 C83 C82 117.6(18) . . ?
C84 C83 H83A 121.2 . . ?
C82 C83 H83A 121.2 . . ?
C85 C84 C83 123.9(19) . . ?
C85 C84 H84A 118.1 . . ?
C83 C84 H84A 118.1 . . ?
C84 C85 C86 118.8(19) . . ?
C84 C85 H85A 120.6 . . ?
C86 C85 H85A 120.6 . . ?
C81 C86 C85 119.0(17) . . ?
C81 C86 H86A 120.5 . . ?
C85 C86 H86A 120.5 . . ?
C96 C91 C92 120.8(12) . . ?
C96 C91 P5 117.1(11) . . ?
C92 C91 P5 122.1(11) . . ?
C91 C92 C93 118.7(15) . . ?
C91 C92 H92A 120.6 . . ?
C93 C92 H92A 120.6 . . ?
C94 C93 C92 119.9(16) . . ?
C94 C93 H93A 120.0 . . ?
C92 C93 H93A 120.0 . . ?
C93 C94 C95 120.9(16) . . ?
C93 C94 H94A 119.5 . . ?
C95 C94 H94A 119.5 . . ?
C94 C95 C96 119.4(17) . . ?
C94 C95 H95A 120.3 . . ?
C96 C95 H95A 120.3 . . ?
C91 C96 C95 120.2(15) . . ?
C91 C96 H96A 119.9 . . ?
C95 C96 H96A 119.9 . . ?
P2 C100 P1 114.3(6) . . ?
P2 C100 H10A 108.7 . . ?
P1 C100 H10A 108.7 . . ?
P2 C100 H10B 108.7 . . ?
P1 C100 H10B 108.7 . . ?
H10A C100 H10B 107.6 . . ?
C106 C101 C102 117.7(14) . . ?
C106 C101 P5 121.1(11) . . ?
C102 C101 P5 120.8(12) . . ?
C103 C102 C101 121.2(17) . . ?
C103 C102 H10C 119.4 . . ?
C101 C102 H10C 119.4 . . ?
C102 C103 C104 120.3(18) . . ?
C102 C103 H10D 119.9 . . ?
C104 C103 H10D 119.9 . . ?
C105 C104 C103 118.0(18) . . ?
C105 C104 H10E 121.0 . . ?
C103 C104 H10E 121.0 . . ?
C104 C105 C106 121.7(19) . . ?
C104 C105 H10F 119.1 . . ?
C106 C105 H10F 119.1 . . ?
C101 C106 C105 121.1(16) . . ?
C101 C106 H10G 119.5 . . ?
C105 C106 H10G 119.5 . . ?
C112 C111 C116 117.7(14) . . ?
C112 C111 P6 123.8(12) . . ?
C116 C111 P6 118.5(11) . . ?
C113 C112 C111 120.4(17) . . ?
C113 C112 H11A 119.8 . . ?
C111 C112 H11A 119.8 . . ?
C114 C113 C112 121.2(17) . . ?
C114 C113 H11B 119.4 . . ?
C112 C113 H11B 119.4 . . ?
C113 C114 C115 120.3(19) . . ?
C113 C114 H11C 119.9 . . ?
C115 C114 H11C 119.9 . . ?
C114 C115 C116 118.6(19) . . ?
C114 C115 H11D 120.7 . . ?
C116 C115 H11D 120.7 . . ?
C115 C116 C111 121.7(16) . . ?
C115 C116 H11E 119.1 . . ?
C111 C116 H11E 119.1 . . ?
C122 C121 C126 118.4(15) . . ?
C122 C121 P6 116.3(12) . . ?
C126 C121 P6 125.4(12) . . ?
C121 C122 C123 119.8(17) . . ?
C121 C122 H12B 120.1 . . ?
C123 C122 H12B 120.1 . . ?
C124 C123 C122 121.6(18) . . ?
C124 C123 H12C 119.2 . . ?
C122 C123 H12C 119.2 . . ?
C125 C124 C123 117.5(18) . . ?
C125 C124 H12D 121.2 . . ?
C123 C124 H12D 121.2 . . ?
C124 C125 C126 122.9(18) . . ?
C124 C125 H12E 118.5 . . ?
C126 C125 H12E 118.5 . . ?
C121 C126 C125 119.8(17) . . ?
C121 C126 H12F 120.1 . . ?
C125 C126 H12F 120.1 . . ?
C136 C131 C132 118.9(14) . . ?
C136 C131 S1 121.1(11) . . ?
C132 C131 S1 120.0(13) . . ?
C133 C132 C131 121.7(18) . . ?
C133 C132 H13B 119.1 . . ?
C131 C132 H13B 119.1 . . ?
C134 C133 C132 118.8(16) . . ?
C134 C133 H13C 120.6 . . ?
C132 C133 H13C 120.6 . . ?
C133 C134 C135 121.4(15) . . ?
C133 C134 C137 116(2) . . ?
C135 C134 C137 123(2) . . ?
C134 C135 C136 119.5(17) . . ?
C134 C135 H13D 120.3 . . ?
C136 C135 H13D 120.3 . . ?
C131 C136 C135 119.6(14) . . ?
C131 C136 S2 121.1(10) . . ?
C135 C136 S2 119.3(12) . . ?
C134 C137 H13E 109.5 . . ?
C134 C137 H13F 109.5 . . ?
H13E C137 H13F 109.5 . . ?
C134 C137 H13G 109.5 . . ?
H13E C137 H13G 109.5 . . ?
H13F C137 H13G 109.5 . . ?
P4 C200 P3 118.6(7) . . ?
P4 C200 H20A 107.7 . . ?
P3 C200 H20A 107.7 . . ?
P4 C200 H20B 107.7 . . ?
P3 C200 H20B 107.7 . . ?
H20A C200 H20B 107.1 . . ?
P5 C300 P6 120.1(6) . . ?
P5 C300 H30A 107.3 . . ?
P6 C300 H30A 107.3 . . ?
P5 C300 H30B 107.3 . . ?
P6 C300 H30B 107.3 . . ?
H30A C300 H30B 106.9 . . ?

loop_
_geom_bond_atom_site_label_1
_geom_bond_atom_site_label_2
_geom_bond_distance
_geom_bond_site_symmetry_2
_geom_bond_publ_flag
Pt P4 2.304(3) . ?
Pt S2 2.310(3) . ?
Pt S1 2.319(3) . ?
Pt P5 2.325(3) . ?
Pt Ag2 3.2865(12) . ?
Ag1 P1 2.417(3) . ?
Ag1 P6 2.467(3) . ?
Ag1 S3 2.632(4) . ?
Ag1 S1 2.648(4) . ?
Ag1 Ag2 3.2629(15) . ?
Ag2 P2 2.480(3) . ?
Ag2 P3 2.497(3) . ?
Ag2 S3 2.606(4) . ?
Ag2 S2 2.883(4) . ?
Sb F3 1.804(13) . ?
Sb F6 1.809(14) . ?
Sb F5 1.815(14) . ?
Sb F1 1.831(14) . ?
Sb F2 1.868(11) . ?
Sb F4 1.881(11) . ?
Cl1 C01 1.763(5) . ?
Cl2 C01 1.764(5) . ?
Cl3 C06 1.766(5) . ?
Cl4 C06 1.765(5) . ?
Cl3' C06 1.765(5) . ?
Cl4' C06 1.765(5) . ?
S1 C131 1.745(14) . ?
S2 C136 1.767(14) . ?
S3 H3A 1.2000 . ?
P1 C21 1.825(13) . ?
P1 C11 1.829(14) . ?
P1 C100 1.839(12) . ?
P2 C41 1.820(13) . ?
P2 C31 1.827(14) . ?
P2 C100 1.833(12) . ?
P3 C51 1.818(15) . ?
P3 C61 1.844(14) . ?
P3 C200 1.844(12) . ?
P4 C71 1.807(13) . ?
P4 C81 1.819(14) . ?
P4 C200 1.835(13) . ?
P5 C101 1.829(13) . ?
P5 C300 1.831(13) . ?
P5 C91 1.838(12) . ?
P6 C111 1.817(15) . ?
P6 C300 1.840(12) . ?
P6 C121 1.845(15) . ?
O01 C02 1.419(5) . ?
O01 C04 1.420(5) . ?
C01 H01A 0.9700 . ?
C01 H01B 0.9700 . ?
C02 C03 1.525(5) . ?
C02 H02A 0.9700 . ?
C02 H02B 0.9700 . ?
C03 H03A 0.9600 . ?
C03 H03B 0.9600 . ?
C03 H03C 0.9600 . ?
C04 C05 1.526(5) . ?
C04 H04A 0.9700 . ?
C04 H04B 0.9700 . ?
C05 H05A 0.9600 . ?
C05 H05B 0.9600 . ?
C05 H05C 0.9600 . ?
C11 C16 1.38(2) . ?
C11 C12 1.40(2) . ?
C12 C13 1.36(2) . ?
C12 H12A 0.9300 . ?
C13 C14 1.36(3) . ?
C13 H13A 0.9300 . ?
C14 C15 1.36(3) . ?
C14 H14A 0.9300 . ?
C15 C16 1.39(2) . ?
C15 H15A 0.9300 . ?
C16 H16A 0.9300 . ?
C21 C26 1.36(2) . ?
C21 C22 1.38(2) . ?
C22 C23 1.38(2) . ?
C22 H22A 0.9300 . ?
C23 C24 1.37(2) . ?
C23 H23A 0.9300 . ?
C24 C25 1.35(3) . ?
C24 H24A 0.9300 . ?
C25 C26 1.38(2) . ?
C25 H25A 0.9300 . ?
C26 H26A 0.9300 . ?
C31 C32 1.34(2) . ?
C31 C36 1.39(2) . ?
C32 C33 1.40(3) . ?
C32 H32A 0.9300 . ?
C33 C34 1.37(3) . ?
C33 H33A 0.9300 . ?
C34 C35 1.34(3) . ?
C34 H34A 0.9300 . ?
C35 C36 1.36(2) . ?
C35 H35A 0.9300 . ?
C36 H36A 0.9300 . ?
C41 C42 1.36(2) . ?
C41 C46 1.394(19) . ?
C42 C43 1.38(2) . ?
C42 H42A 0.9300 . ?
C43 C44 1.35(2) . ?
C43 H43A 0.9300 . ?
C44 C45 1.35(2) . ?
C44 H44A 0.9300 . ?
C45 C46 1.38(2) . ?
C45 H45A 0.9300 . ?
C46 H46A 0.9300 . ?
C51 C56 1.34(2) . ?
C51 C52 1.36(2) . ?
C52 C53 1.40(2) . ?
C52 H52A 0.9300 . ?
C53 C54 1.32(3) . ?
C53 H53A 0.9300 . ?
C54 C55 1.33(3) . ?
C54 H54A 0.9300 . ?
C55 C56 1.37(3) . ?
C55 H55A 0.9300 . ?
C56 H56A 0.9300 . ?
C61 C66 1.38(2) . ?
C61 C62 1.39(2) . ?
C62 C63 1.35(3) . ?
C62 H62A 0.9300 . ?
C63 C64 1.35(3) . ?
C63 H63A 0.9300 . ?
C64 C65 1.37(3) . ?
C64 H64A 0.9300 . ?
C65 C66 1.38(2) . ?
C65 H65A 0.9300 . ?
C66 H66A 0.9300 . ?
C71 C72 1.361(18) . ?
C71 C76 1.374(19) . ?
C72 C73 1.38(2) . ?
C72 H72A 0.9300 . ?
C73 C74 1.34(2) . ?
C73 H73A 0.9300 . ?
C74 C75 1.39(3) . ?
C74 H74A 0.9300 . ?
C75 C76 1.38(2) . ?
C75 H75A 0.9300 . ?
C76 H76A 0.9300 . ?
C81 C82 1.372(18) . ?
C81 C86 1.39(2) . ?
C82 C83 1.40(2) . ?
C82 H82A 0.9300 . ?
C83 C84 1.37(3) . ?
C83 H83A 0.9300 . ?
C84 C85 1.33(3) . ?
C84 H84A 0.9300 . ?
C85 C86 1.43(2) . ?
C85 H85A 0.9300 . ?
C86 H86A 0.9300 . ?
C91 C96 1.351(19) . ?
C91 C92 1.396(19) . ?
C92 C93 1.41(2) . ?
C92 H92A 0.9300 . ?
C93 C94 1.36(2) . ?
C93 H93A 0.9300 . ?
C94 C95 1.38(3) . ?
C94 H94A 0.9300 . ?
C95 C96 1.40(2) . ?
C95 H95A 0.9300 . ?
C96 H96A 0.9300 . ?
C100 H10A 0.9700 . ?
C100 H10B 0.9700 . ?
C101 C106 1.37(2) . ?
C101 C102 1.393(19) . ?
C102 C103 1.38(2) . ?
C102 H10C 0.9300 . ?
C103 C104 1.40(3) . ?
C103 H10D 0.9300 . ?
C104 C105 1.36(3) . ?
C104 H10E 0.9300 . ?
C105 C106 1.38(2) . ?
C105 H10F 0.9300 . ?
C106 H10G 0.9300 . ?
C111 C112 1.384(19) . ?
C111 C116 1.39(2) . ?
C112 C113 1.37(2) . ?
C112 H11A 0.9300 . ?
C113 C114 1.36(3) . ?
C113 H11B 0.9300 . ?
C114 C115 1.38(3) . ?
C114 H11C 0.9300 . ?
C115 C116 1.38(2) . ?
C115 H11D 0.9300 . ?
C116 H11E 0.9300 . ?
C121 C122 1.36(2) . ?
C121 C126 1.37(2) . ?
C122 C123 1.39(2) . ?
C122 H12B 0.9300 . ?
C123 C124 1.36(3) . ?
C123 H12C 0.9300 . ?
C124 C125 1.33(3) . ?
C124 H12D 0.9300 . ?
C125 C126 1.37(2) . ?
C125 H12E 0.9300 . ?
C126 H12F 0.9300 . ?
C131 C136 1.37(2) . ?
C131 C132 1.40(2) . ?
C132 C133 1.38(2) . ?
C132 H13B 0.9300 . ?
C133 C134 1.36(3) . ?
C133 H13C 0.9300 . ?
C134 C135 1.39(2) . ?
C134 C137 1.48(2) . ?
C135 C136 1.415(18) . ?
C135 H13D 0.9300 . ?
C137 H13E 0.9600 . ?
C137 H13F 0.9600 . ?
C137 H13G 0.9600 . ?
C200 H20A 0.9700 . ?
C200 H20B 0.9700 . ?
C300 H30A 0.9700 . ?
C300 H30B 0.9700 . ?
